data_4514971
loop_
_publ_author_name
'Azizpoor Fard, Mahmood'
'Behnia, Ava'
'Puddephatt, Richard J.'

_publ_section_title
;
 Models for Cooperative Catalysis: Oxidative Addition Reactions of
 Dimethylplatinum(II) Complexes with Ligands Having Both NH and OH
 Functionality.
;
_journal_issue 1
_journal_name_full 'ACS omega'
_journal_page_first 257
_journal_page_last 268
_journal_paper_doi 10.1021/acsomega.8b03089
_journal_volume 4
_journal_year 2019
_chemical_formula_sum 'C14 H20 N2 O3 Pt'
_chemical_formula_weight 459.41
_space_group_crystal_system monoclinic
_space_group_IT_number 14
_space_group_name_Hall '-P 2yn'
_space_group_name_H-M_alt 'P 1 21/n 1'
_symmetry_space_group_name_Hall '-P 2yn'
_symmetry_space_group_name_H-M 'P 1 21/n 1'
_atom_sites_solution_hydrogens mixed
_atom_sites_solution_primary dual
_atom_sites_solution_secondary difmap
_audit_creation_method SHELXL-2016/6
_cell_angle_alpha 90
_cell_angle_beta 98.994(8)
_cell_angle_gamma 90
_cell_formula_units_Z 8
_cell_length_a 10.994(4)
_cell_length_b 17.573(8)
_cell_length_c 15.289(7)
_cell_measurement_reflns_used 9869
_cell_measurement_temperature 110
_cell_measurement_theta_max 29.14
_cell_measurement_theta_min 2.68
_cell_volume 2917(2)
_computing_cell_refinement SAINT
_computing_data_collection Apex3
_computing_data_reduction SAINT
_computing_molecular_graphics NRCVAX
_computing_publication_material cif2tables.py
_computing_structure_refinement SHELXL
_computing_structure_solution SHELXT
_diffrn_ambient_temperature 110
_diffrn_detector 'CCD plate'
_diffrn_detector_type 'Bruker Apex2'
_diffrn_measured_fraction_theta_full 0.998
_diffrn_measured_fraction_theta_max 0.989
_diffrn_measurement_device '\k-geometry diffractometer'
_diffrn_measurement_device_type 'Bruker Kappa Axis Apex2'
_diffrn_measurement_method 'phi and omega scans'
_diffrn_radiation_type MoK\a
_diffrn_radiation_wavelength 0.71073
_diffrn_reflns_av_R_equivalents 0.1148
_diffrn_reflns_av_unetI/netI 0.1258
_diffrn_reflns_Laue_measured_fraction_full 0.998
_diffrn_reflns_Laue_measured_fraction_max 0.989
_diffrn_reflns_limit_h_max 14
_diffrn_reflns_limit_h_min -12
_diffrn_reflns_limit_k_max 23
_diffrn_reflns_limit_k_min -24
_diffrn_reflns_limit_l_max 19
_diffrn_reflns_limit_l_min -20
_diffrn_reflns_number 52844
_diffrn_reflns_point_group_measured_fraction_full 0.998
_diffrn_reflns_point_group_measured_fraction_max 0.989
_diffrn_reflns_theta_full 25.242
_diffrn_reflns_theta_max 29.224
_diffrn_reflns_theta_min 2.132
_diffrn_source 'sealed tube'
_exptl_absorpt_coefficient_mu 9.628
_exptl_absorpt_correction_T_max 0.7458
_exptl_absorpt_correction_T_min 0.5659
_exptl_absorpt_correction_type multi-scan
_exptl_absorpt_process_details SADABS
_exptl_crystal_colour colourless
_exptl_crystal_density_diffrn 2.092
_exptl_crystal_description needle
_exptl_crystal_F_000 1760
_exptl_crystal_size_max 0.320
_exptl_crystal_size_mid 0.015
_exptl_crystal_size_min 0.010
_refine_diff_density_max 2.093
_refine_diff_density_min -2.032
_refine_diff_density_rms 0.301
_refine_ls_extinction_method none
_refine_ls_goodness_of_fit_ref 1.018
_refine_ls_hydrogen_treatment constr
_refine_ls_matrix_type full
_refine_ls_number_parameters 361
_refine_ls_number_reflns 7830
_refine_ls_number_restraints 1
_refine_ls_restrained_S_all 8.370
_refine_ls_R_factor_all 0.1240
_refine_ls_R_factor_gt 0.0506
_refine_ls_shift/su_max 0.003
_refine_ls_shift/su_mean 0.000
_refine_ls_structure_factor_coef Fsqd
_refine_ls_weighting_details 'w=1/[\s^2^(Fo^2^)+(0.0194P)^2^+18.0102P] where P=(Fo^2^+2Fc^2^)/3'
_refine_ls_weighting_scheme calc
_refine_ls_wR_factor_gt 0.0757
_refine_ls_wR_factor_ref 0.0906
_reflns_Friedel_coverage 0.000
_reflns_number_gt 4441
_reflns_number_total 7830
_reflns_threshold_expression 'I > 2\s(I)'
_cod_data_source_file ao8b03089_si_002.cif
_cod_data_source_block Complex_10
_cod_database_code 4514971
_shelx_shelxl_version_number 2016/6
_shelx_space_group_comment
;
The symmetry employed for this shelxl refinement is uniquely defined
by the following loop, which should always be used as a source of
symmetry information in preference to the above space-group names.
They are only intended as comments.
;
_shelx_estimated_absorpt_t_min 0.149
_shelx_estimated_absorpt_t_max 0.910

loop_
_space_group_symop_operation_xyz
'x, y, z'
'-x+1/2, y+1/2, -z+1/2'
'-x, -y, -z'
'x-1/2, -y-1/2, z-1/2'

loop_
_atom_site_label
_atom_site_type_symbol
_atom_site_fract_x
_atom_site_fract_y
_atom_site_fract_z
_atom_site_U_iso_or_equiv
_atom_site_adp_type
_atom_site_occupancy
_atom_site_site_symmetry_order
_atom_site_calc_flag
_atom_site_refinement_flags_posn
_atom_site_refinement_flags_adp
Pt1 Pt 0.12555(3) 0.52906(2) 0.19828(2) 0.01456(9) Uani 1 1 d . .
Pt2 Pt 0.63138(3) 0.57927(2) 0.20338(2) 0.01407(9) Uani 1 1 d . .
O1 O -0.0490(5) 0.4961(3) 0.1539(4) 0.0186(14) Uani 1 1 d . .
H1A H -0.059403 0.492428 0.098424 0.028 Uiso 1 1 calc R U
O2 O 0.3006(5) 0.5587(3) 0.2477(4) 0.0206(14) Uani 1 1 d . .
H2A H 0.336486 0.574113 0.206442 0.031 Uiso 1 1 calc R U
O3 O 0.2980(5) 0.6605(3) 0.3610(4) 0.0259(15) Uani 1 1 d . .
H3B H 0.289478 0.627237 0.321018 0.039 Uiso 1 1 calc R U
O4 O 0.4607(5) 0.6106(3) 0.1481(4) 0.0220(15) Uani 1 1 d . .
H4A H 0.463360 0.631177 0.098791 0.033 Uiso 1 1 calc R U
O5 O 0.7992(5) 0.5501(3) 0.2631(4) 0.0165(13) Uani 1 1 d . .
H5A H 0.840481 0.533834 0.225198 0.025 Uiso 1 1 calc DR U
O6 O 0.7931(5) 0.4772(3) 0.3996(4) 0.0216(14) Uani 1 1 d . .
H6A H 0.797953 0.501778 0.353208 0.032 Uiso 1 1 calc R U
N1 N 0.1378(6) 0.4305(4) 0.2853(5) 0.0185(17) Uani 1 1 d . .
N2 N 0.0726(7) 0.5762(4) 0.3179(4) 0.0182(17) Uani 1 1 d . .
H2E H 0.009585 0.569891 0.304526 0.027 Uiso 1 1 d DR U
N3 N 0.6353(6) 0.6816(4) 0.2814(5) 0.0139(16) Uani 1 1 d . .
N4 N 0.5559(6) 0.5389(4) 0.3233(4) 0.0147(16) Uani 1 1 d . .
H4C H 0.493879 0.543623 0.305121 0.022 Uiso 1 1 d R U
C1 C 0.1833(8) 0.4772(5) 0.0929(6) 0.021(2) Uani 1 1 d . .
H1B H 0.272423 0.484007 0.096521 0.032 Uiso 1 1 calc R U
H1C H 0.164230 0.422714 0.093741 0.032 Uiso 1 1 calc R U
H1D H 0.141100 0.499787 0.037857 0.032 Uiso 1 1 calc R U
C2 C 0.1030(8) 0.6260(5) 0.1246(6) 0.019(2) Uani 1 1 d . .
H2B H 0.179625 0.655429 0.133990 0.029 Uiso 1 1 calc R U
H2C H 0.082168 0.612712 0.061759 0.029 Uiso 1 1 calc R U
H2D H 0.036401 0.656399 0.142513 0.029 Uiso 1 1 calc R U
C3 C 0.1460(7) 0.3581(5) 0.2614(6) 0.018(2) Uani 1 1 d . .
H3A H 0.153479 0.347563 0.201552 0.022 Uiso 1 1 calc R U
C4 C 0.1444(7) 0.2982(5) 0.3180(7) 0.023(2) Uani 1 1 d . .
H4B H 0.156319 0.247537 0.299234 0.028 Uiso 1 1 calc R U
C5 C 0.1243(9) 0.3137(6) 0.4051(7) 0.030(2) Uani 1 1 d . .
H5B H 0.116811 0.273362 0.445286 0.036 Uiso 1 1 calc R U
C6 C 0.1160(8) 0.3879(5) 0.4305(6) 0.025(2) Uani 1 1 d . .
H6B H 0.104783 0.399623 0.489373 0.029 Uiso 1 1 calc R U
C7 C 0.1239(8) 0.4462(5) 0.3698(6) 0.019(2) Uani 1 1 d . .
C8 C 0.1187(8) 0.5278(5) 0.3957(6) 0.019(2) Uani 1 1 d . .
H8A H 0.201991 0.545012 0.422359 0.022 Uiso 1 1 calc R U
H8B H 0.063727 0.533310 0.440780 0.022 Uiso 1 1 calc R U
C9 C 0.0756(7) 0.6566(5) 0.3413(6) 0.015(2) Uani 1 1 d . .
C10 C 0.1892(8) 0.6937(5) 0.3644(6) 0.0165(19) Uani 1 1 d . .
C11 C 0.1886(8) 0.7679(5) 0.3928(6) 0.017(2) Uani 1 1 d . .
H11A H 0.265145 0.792548 0.411460 0.020 Uiso 1 1 calc R U
C12 C 0.0828(8) 0.8074(5) 0.3952(6) 0.024(2) Uani 1 1 d . .
H12A H 0.086483 0.858759 0.414766 0.029 Uiso 1 1 calc R U
C13 C -0.0314(8) 0.7725(5) 0.3689(6) 0.022(2) Uani 1 1 d . .
H13A H -0.105542 0.800341 0.368558 0.026 Uiso 1 1 calc R U
C14 C -0.0346(8) 0.6975(5) 0.3437(6) 0.020(2) Uani 1 1 d . .
H14A H -0.111708 0.672815 0.327604 0.024 Uiso 1 1 calc R U
C15 C 0.6149(8) 0.4799(5) 0.1354(6) 0.021(2) Uani 1 1 d . .
H15A H 0.690846 0.450278 0.150428 0.032 Uiso 1 1 calc R U
H15B H 0.545470 0.450829 0.151233 0.032 Uiso 1 1 calc R U
H15C H 0.600519 0.490520 0.071709 0.032 Uiso 1 1 calc R U
C16 C 0.7037(8) 0.6256(5) 0.1020(6) 0.023(2) Uani 1 1 d . .
H16A H 0.793183 0.618242 0.111982 0.035 Uiso 1 1 calc R U
H16B H 0.667968 0.600851 0.046454 0.035 Uiso 1 1 calc R U
H16C H 0.685112 0.680145 0.098403 0.035 Uiso 1 1 calc R U
C17 C 0.6569(8) 0.7530(5) 0.2506(6) 0.021(2) Uani 1 1 d . .
H17A H 0.679588 0.758091 0.193460 0.025 Uiso 1 1 calc R U
C18 C 0.6467(9) 0.8176(5) 0.3005(5) 0.024(2) Uani 1 1 d . .
H18A H 0.661430 0.866617 0.278123 0.029 Uiso 1 1 calc R U
C19 C 0.6148(8) 0.8092(5) 0.3827(6) 0.022(2) Uani 1 1 d . .
H19A H 0.607768 0.852787 0.418401 0.026 Uiso 1 1 calc R U
C20 C 0.5928(8) 0.7381(5) 0.4140(6) 0.022(2) Uani 1 1 d . .
H20A H 0.569891 0.732631 0.471102 0.026 Uiso 1 1 calc R U
C21 C 0.6039(7) 0.6741(5) 0.3626(6) 0.0143(19) Uani 1 1 d . .
C22 C 0.5888(8) 0.5957(5) 0.3953(6) 0.019(2) Uani 1 1 d . .
H22A H 0.523801 0.595926 0.433332 0.023 Uiso 1 1 calc R U
H22B H 0.666689 0.579783 0.432352 0.023 Uiso 1 1 calc R U
C23 C 0.5732(8) 0.4603(5) 0.3519(5) 0.016(2) Uani 1 1 d . .
C24 C 0.6892(8) 0.4331(5) 0.3869(6) 0.020(2) Uani 1 1 d . .
C25 C 0.7010(8) 0.3587(5) 0.4165(6) 0.021(2) Uani 1 1 d . .
H25A H 0.778508 0.340575 0.445197 0.025 Uiso 1 1 calc R U
C26 C 0.5994(9) 0.3101(6) 0.4044(6) 0.030(2) Uani 1 1 d . .
H26A H 0.608186 0.258777 0.423855 0.036 Uiso 1 1 calc R U
C27 C 0.4870(9) 0.3364(5) 0.3645(7) 0.027(2) Uani 1 1 d . .
H27A H 0.418205 0.303053 0.354918 0.033 Uiso 1 1 calc R U
C28 C 0.4740(8) 0.4114(5) 0.3384(6) 0.020(2) Uani 1 1 d . .
H28A H 0.395962 0.429623 0.310827 0.024 Uiso 1 1 calc R U

loop_
_atom_site_aniso_label
_atom_site_aniso_U_11
_atom_site_aniso_U_22
_atom_site_aniso_U_33
_atom_site_aniso_U_23
_atom_site_aniso_U_13
_atom_site_aniso_U_12
Pt1 0.01377(18) 0.01325(18) 0.01661(19) -0.00006(17) 0.00221(14) 0.00164(15)
Pt2 0.01330(18) 0.01190(18) 0.01692(19) 0.00078(16) 0.00204(14) -0.00031(15)
O1 0.011(3) 0.022(3) 0.021(3) -0.004(3) -0.002(3) -0.005(3)
O2 0.015(3) 0.025(4) 0.023(4) 0.002(3) 0.005(3) 0.004(3)
O3 0.017(3) 0.030(4) 0.031(4) -0.011(3) 0.004(3) -0.001(3)
O4 0.018(3) 0.024(4) 0.023(4) 0.005(3) 0.001(3) 0.000(3)
O5 0.010(3) 0.013(3) 0.027(4) 0.000(3) 0.005(3) 0.000(2)
O6 0.020(3) 0.025(4) 0.018(3) 0.011(3) -0.001(3) -0.003(3)
N1 0.012(4) 0.015(4) 0.026(5) -0.005(4) -0.005(3) 0.003(3)
N2 0.024(4) 0.014(4) 0.014(4) 0.000(3) -0.006(3) -0.002(3)
N3 0.007(3) 0.015(4) 0.019(4) -0.005(3) 0.003(3) 0.003(3)
N4 0.011(4) 0.017(4) 0.016(4) -0.002(3) 0.002(3) 0.004(3)
C1 0.024(5) 0.016(5) 0.025(5) 0.004(4) 0.008(4) 0.005(4)
C2 0.019(5) 0.027(5) 0.012(5) 0.010(4) 0.003(4) 0.004(4)
C3 0.018(5) 0.019(5) 0.017(5) -0.007(4) -0.001(4) -0.006(4)
C4 0.007(4) 0.007(5) 0.053(7) -0.004(5) -0.004(4) 0.000(3)
C5 0.032(6) 0.019(5) 0.037(7) 0.008(5) -0.001(5) -0.003(5)
C6 0.033(6) 0.022(5) 0.019(5) 0.010(4) 0.006(4) 0.002(4)
C7 0.010(5) 0.020(5) 0.025(6) 0.001(4) -0.001(4) 0.001(4)
C8 0.019(5) 0.017(5) 0.018(5) 0.000(4) 0.001(4) 0.000(4)
C9 0.015(5) 0.005(4) 0.022(5) -0.002(4) -0.004(4) -0.003(3)
C10 0.016(5) 0.017(5) 0.017(5) -0.004(4) 0.003(4) 0.001(4)
C11 0.014(5) 0.018(5) 0.017(5) 0.002(4) 0.001(4) -0.004(4)
C12 0.028(6) 0.016(5) 0.027(6) -0.006(4) 0.000(4) 0.001(4)
C13 0.018(5) 0.010(5) 0.036(6) -0.003(4) 0.000(4) 0.008(4)
C14 0.012(5) 0.021(5) 0.024(5) -0.002(4) -0.002(4) 0.001(4)
C15 0.023(5) 0.020(5) 0.018(5) -0.005(4) -0.004(4) -0.002(4)
C16 0.027(5) 0.008(5) 0.035(6) 0.003(4) 0.008(4) 0.001(4)
C17 0.016(5) 0.023(5) 0.021(5) 0.004(4) -0.002(4) -0.005(4)
C18 0.045(6) 0.020(5) 0.005(5) 0.002(4) -0.001(4) 0.003(5)
C19 0.027(5) 0.009(5) 0.032(6) -0.008(4) 0.009(4) 0.001(4)
C20 0.020(5) 0.026(6) 0.020(5) -0.007(4) 0.007(4) 0.005(4)
C21 0.012(4) 0.012(5) 0.017(5) 0.003(4) -0.002(4) 0.003(4)
C22 0.024(5) 0.022(5) 0.011(5) 0.000(4) 0.001(4) -0.009(4)
C23 0.025(5) 0.017(5) 0.006(4) -0.002(4) 0.003(4) 0.000(4)
C24 0.023(5) 0.025(5) 0.013(5) 0.004(4) 0.008(4) -0.002(4)
C25 0.021(5) 0.025(5) 0.017(5) 0.006(4) 0.004(4) 0.006(4)
C26 0.040(6) 0.018(5) 0.031(6) 0.001(5) 0.006(5) -0.002(5)
C27 0.023(5) 0.017(5) 0.040(6) 0.006(5) 0.001(5) -0.001(4)
C28 0.013(5) 0.023(5) 0.025(5) 0.008(4) 0.004(4) 0.005(4)

loop_
_atom_type_symbol
_atom_type_description
_atom_type_scat_dispersion_real
_atom_type_scat_dispersion_imag
_atom_type_scat_source
C C 0.0033 0.0016 'International Tables Vol C Tables 4.2.6.8 and 6.1.1.4'
H H 0.0000 0.0000 'International Tables Vol C Tables 4.2.6.8 and 6.1.1.4'
N N 0.0061 0.0033 'International Tables Vol C Tables 4.2.6.8 and 6.1.1.4'
O O 0.0106 0.0060 'International Tables Vol C Tables 4.2.6.8 and 6.1.1.4'
Pt Pt -1.7033 8.3905 'International Tables Vol C Tables 4.2.6.8 and 6.1.1.4'

loop_
_geom_angle_atom_site_label_1
_geom_angle_atom_site_label_2
_geom_angle_atom_site_label_3
_geom_angle
O1 Pt1 O2 177.3(2)
O1 Pt1 C2 91.5(3)
O2 Pt1 C2 91.0(3)
O1 Pt1 C1 90.2(3)
O2 Pt1 C1 90.8(3)
C2 Pt1 C1 87.9(4)
O1 Pt1 N1 86.7(2)
O2 Pt1 N1 90.7(2)
C2 Pt1 N1 174.4(3)
C1 Pt1 N1 97.5(3)
O1 Pt1 N2 91.5(3)
O2 Pt1 N2 87.2(3)
C2 Pt1 N2 97.0(3)
C1 Pt1 N2 174.8(3)
N1 Pt1 N2 77.8(3)
O4 Pt2 O5 177.6(2)
O4 Pt2 C16 91.2(3)
O5 Pt2 C16 90.4(3)
O4 Pt2 C15 91.0(3)
O5 Pt2 C15 90.9(3)
C16 Pt2 C15 88.2(4)
O4 Pt2 N3 86.6(2)
O5 Pt2 N3 91.4(2)
C16 Pt2 N3 96.4(3)
C15 Pt2 N3 174.9(3)
O4 Pt2 N4 89.4(2)
O5 Pt2 N4 88.8(2)
C16 Pt2 N4 174.2(3)
C15 Pt2 N4 97.6(3)
N3 Pt2 N4 77.9(3)
Pt1 O1 H1A 109.5
Pt1 O2 H2A 109.5
C10 O3 H3B 109.5
Pt2 O4 H4A 109.5
Pt2 O5 H5A 109.5
C24 O6 H6A 109.5
C3 N1 C7 118.7(8)
C3 N1 Pt1 126.4(6)
C7 N1 Pt1 114.6(6)
C9 N2 C8 111.6(6)
C9 N2 Pt1 125.4(5)
C8 N2 Pt1 110.7(5)
C9 N2 H2E 102.1
C8 N2 H2E 109.9
Pt1 N2 H2E 94.4
C21 N3 C17 119.3(7)
C21 N3 Pt2 116.2(6)
C17 N3 Pt2 124.2(6)
C23 N4 C22 114.2(7)
C23 N4 Pt2 120.0(5)
C22 N4 Pt2 108.3(5)
C23 N4 H4C 107.8
C22 N4 H4C 108.9
Pt2 N4 H4C 95.7
Pt1 C1 H1B 109.5
Pt1 C1 H1C 109.5
H1B C1 H1C 109.5
Pt1 C1 H1D 109.5
H1B C1 H1D 109.5
H1C C1 H1D 109.5
Pt1 C2 H2B 109.5
Pt1 C2 H2C 109.5
H2B C2 H2C 109.5
Pt1 C2 H2D 109.5
H2B C2 H2D 109.5
H2C C2 H2D 109.5
N1 C3 C4 123.8(9)
N1 C3 H3A 118.1
C4 C3 H3A 118.1
C3 C4 C5 117.9(8)
C3 C4 H4B 121.0
C5 C4 H4B 121.0
C6 C5 C4 118.7(9)
C6 C5 H5B 120.6
C4 C5 H5B 120.6
C5 C6 C7 119.8(9)
C5 C6 H6B 120.1
C7 C6 H6B 120.1
N1 C7 C6 120.9(9)
N1 C7 C8 117.6(8)
C6 C7 C8 121.4(9)
C7 C8 N2 111.2(7)
C7 C8 H8A 109.4
N2 C8 H8A 109.4
C7 C8 H8B 109.4
N2 C8 H8B 109.4
H8A C8 H8B 108.0
C10 C9 C14 119.4(8)
C10 C9 N2 119.8(7)
C14 C9 N2 120.8(7)
O3 C10 C11 118.3(7)
O3 C10 C9 123.6(8)
C11 C10 C9 118.1(8)
C12 C11 C10 122.6(8)
C12 C11 H11A 118.7
C10 C11 H11A 118.7
C11 C12 C13 120.1(8)
C11 C12 H12A 119.9
C13 C12 H12A 119.9
C14 C13 C12 119.0(8)
C14 C13 H13A 120.5
C12 C13 H13A 120.5
C13 C14 C9 120.7(8)
C13 C14 H14A 119.7
C9 C14 H14A 119.7
Pt2 C15 H15A 109.5
Pt2 C15 H15B 109.5
H15A C15 H15B 109.5
Pt2 C15 H15C 109.5
H15A C15 H15C 109.5
H15B C15 H15C 109.5
Pt2 C16 H16A 109.5
Pt2 C16 H16B 109.5
H16A C16 H16B 109.5
Pt2 C16 H16C 109.5
H16A C16 H16C 109.5
H16B C16 H16C 109.5
N3 C17 C18 121.9(8)
N3 C17 H17A 119.1
C18 C17 H17A 119.1
C19 C18 C17 118.3(9)
C19 C18 H18A 120.8
C17 C18 H18A 120.8
C18 C19 C20 120.2(9)
C18 C19 H19A 119.9
C20 C19 H19A 119.9
C19 C20 C21 120.3(9)
C19 C20 H20A 119.9
C21 C20 H20A 119.9
N3 C21 C20 120.0(8)
N3 C21 C22 117.4(8)
C20 C21 C22 122.5(8)
C21 C22 N4 113.6(7)
C21 C22 H22A 108.8
N4 C22 H22A 108.8
C21 C22 H22B 108.8
N4 C22 H22B 108.8
H22A C22 H22B 107.7
C28 C23 C24 120.2(8)
C28 C23 N4 119.0(7)
C24 C23 N4 120.7(8)
O6 C24 C25 117.0(8)
O6 C24 C23 123.9(8)
C25 C24 C23 118.9(8)
C24 C25 C26 120.2(8)
C24 C25 H25A 119.9
C26 C25 H25A 119.9
C27 C26 C25 120.0(9)
C27 C26 H26A 120.0
C25 C26 H26A 120.0
C26 C27 C28 119.8(9)
C26 C27 H27A 120.1
C28 C27 H27A 120.1
C27 C28 C23 120.6(8)
C27 C28 H28A 119.7
C23 C28 H28A 119.7

loop_
_geom_bond_atom_site_label_1
_geom_bond_atom_site_label_2
_geom_bond_distance
Pt1 O1 2.018(5)
Pt1 O2 2.023(6)
Pt1 C2 2.035(8)
Pt1 C1 2.037(9)
Pt1 N1 2.176(7)
Pt1 N2 2.169(7)
Pt2 O4 2.011(5)
Pt2 O5 1.993(5)
Pt2 C16 2.021(9)
Pt2 C15 2.026(8)
Pt2 N3 2.155(7)
Pt2 N4 2.243(7)
O1 H1A 0.8400
O2 H2A 0.8400
O3 C10 1.339(10)
O3 H3B 0.8400
O4 H4A 0.8400
O5 H5A 0.8400
O6 C24 1.368(10)
O6 H6A 0.8400
N1 C3 1.330(10)
N1 C7 1.354(11)
N2 C9 1.457(10)
N2 C8 1.486(11)
N2 H2E 0.6999
N3 C21 1.346(11)
N3 C17 1.373(11)
N4 C23 1.453(10)
N4 C22 1.488(11)
N4 H4C 0.7000
C1 H1B 0.9800
C1 H1C 0.9800
C1 H1D 0.9800
C2 H2B 0.9800
C2 H2C 0.9800
C2 H2D 0.9800
C3 C4 1.365(12)
C3 H3A 0.9500
C4 C5 1.409(13)
C4 H4B 0.9500
C5 C6 1.368(13)
C5 H5B 0.9500
C6 C7 1.394(12)
C6 H6B 0.9500
C7 C8 1.491(12)
C8 H8A 0.9900
C8 H8B 0.9900
C9 C10 1.404(11)
C9 C14 1.414(11)
C10 C11 1.374(12)
C11 C12 1.360(12)
C11 H11A 0.9500
C12 C13 1.398(12)
C12 H12A 0.9500
C13 C14 1.372(12)
C13 H13A 0.9500
C14 H14A 0.9500
C15 H15A 0.9800
C15 H15B 0.9800
C15 H15C 0.9800
C16 H16A 0.9800
C16 H16B 0.9800
C16 H16C 0.9800
C17 C18 1.382(12)
C17 H17A 0.9500
C18 C19 1.364(12)
C18 H18A 0.9500
C19 C20 1.374(12)
C19 H19A 0.9500
C20 C21 1.389(12)
C20 H20A 0.9500
C21 C22 1.483(12)
C22 H22A 0.9900
C22 H22B 0.9900
C23 C28 1.377(12)
C23 C24 1.388(12)
C24 C25 1.384(12)
C25 C26 1.394(13)
C25 H25A 0.9500
C26 C27 1.371(13)
C26 H26A 0.9500
C27 C28 1.378(12)
C27 H27A 0.9500
C28 H28A 0.9500

loop_
_geom_torsion_atom_site_label_1
_geom_torsion_atom_site_label_2
_geom_torsion_atom_site_label_3
_geom_torsion_atom_site_label_4
_geom_torsion
C7 N1 C3 C4 -1.7(12)
Pt1 N1 C3 C4 -175.0(6)
N1 C3 C4 C5 4.5(13)
C3 C4 C5 C6 -4.4(13)
C4 C5 C6 C7 1.7(14)
C3 N1 C7 C6 -1.2(12)
Pt1 N1 C7 C6 172.9(6)
C3 N1 C7 C8 178.2(7)
Pt1 N1 C7 C8 -7.8(9)
C5 C6 C7 N1 1.1(14)
C5 C6 C7 C8 -178.3(9)
N1 C7 C8 N2 26.4(11)
C6 C7 C8 N2 -154.2(8)
C9 N2 C8 C7 -175.9(7)
Pt1 N2 C8 C7 -31.3(8)
C8 N2 C9 C10 68.4(10)
Pt1 N2 C9 C10 -69.8(10)
C8 N2 C9 C14 -109.7(9)
Pt1 N2 C9 C14 112.1(8)
C14 C9 C10 O3 -177.4(8)
N2 C9 C10 O3 4.5(13)
C14 C9 C10 C11 3.1(13)
N2 C9 C10 C11 -175.0(8)
O3 C10 C11 C12 177.3(8)
C9 C10 C11 C12 -3.2(13)
C10 C11 C12 C13 0.6(14)
C11 C12 C13 C14 2.1(14)
C12 C13 C14 C9 -2.1(14)
C10 C9 C14 C13 -0.5(13)
N2 C9 C14 C13 177.6(8)
C21 N3 C17 C18 -0.4(12)
Pt2 N3 C17 C18 173.6(6)
N3 C17 C18 C19 0.4(13)
C17 C18 C19 C20 -0.5(14)
C18 C19 C20 C21 0.6(14)
C17 N3 C21 C20 0.5(11)
Pt2 N3 C21 C20 -174.0(6)
C17 N3 C21 C22 -176.4(7)
Pt2 N3 C21 C22 9.2(9)
C19 C20 C21 N3 -0.6(13)
C19 C20 C21 C22 176.1(8)
N3 C21 C22 N4 -25.7(11)
C20 C21 C22 N4 157.5(8)
C23 N4 C22 C21 164.2(7)
Pt2 N4 C22 C21 27.7(8)
C22 N4 C23 C28 122.2(8)
Pt2 N4 C23 C28 -106.7(8)
C22 N4 C23 C24 -62.1(10)
Pt2 N4 C23 C24 69.0(9)
C28 C23 C24 O6 177.7(8)
N4 C23 C24 O6 2.1(13)
C28 C23 C24 C25 -6.9(13)
N4 C23 C24 C25 177.5(7)
O6 C24 C25 C26 -178.9(8)
C23 C24 C25 C26 5.4(13)
C24 C25 C26 C27 -1.2(14)
C25 C26 C27 C28 -1.6(15)
C26 C27 C28 C23 0.1(15)
C24 C23 C28 C27 4.2(14)
N4 C23 C28 C27 179.9(8)
